data_7062115
loop_
_publ_author_name
'Zangeneh, Jalalaldin'
'Saghaie, Lotfollah'
'Etebari, Mahmoud'
'Dolatyari, Vahideh'
'Farasat, Zahra'
'Fereidoonnezhad, Masood'
'Shahsavari, Hamid R.'

_publ_section_title
;
 Binuclear platinum(ii) complexes bearing various bridging
 1,1&#x2032;-diphosphinoferrocene ligands as potential anticancer agents:
 synthesis and biological evaluation
;
_journal_issue 2
_journal_name_full 'New Journal of Chemistry'
_journal_page_first 931
_journal_page_last 940
_journal_paper_doi 10.1039/D2NJ05303A
_journal_volume 47
_journal_year 2023
_chemical_formula_moiety 'C44 H52 Cl2 Fe N2 P2 Pt2'
_chemical_formula_sum 'C44 H52 Cl2 Fe N2 P2 Pt2'
_chemical_formula_weight 1187.74
_space_group_crystal_system orthorhombic
_space_group_IT_number 61
_space_group_name_Hall '-P 2ac 2ab'
_space_group_name_H-M_alt 'P b c a'
_atom_sites_solution_hydrogens mixed
_atom_sites_solution_primary dual
_atom_sites_solution_secondary difmap
_audit_creation_method SHELXL-2018/1
_audit_update_record
;
2022-10-15 deposited with the CCDC.	2022-11-29 downloaded from the CCDC.
;
_cell_angle_alpha 90
_cell_angle_beta 90
_cell_angle_gamma 90
_cell_formula_units_Z 4
_cell_length_a 14.8443(4)
_cell_length_b 12.8796(4)
_cell_length_c 20.9625(7)
_cell_measurement_reflns_used 9720
_cell_measurement_temperature 100(2)
_cell_measurement_theta_max 38.62
_cell_measurement_theta_min 3.31
_cell_volume 4007.8(2)
_computing_cell_refinement 'SAINT (Bruker, 2016)'
_computing_data_collection 'APEX3 (Bruker, 2018)'
_computing_data_reduction 'SAINT (Bruker, 2016)'
_computing_molecular_graphics 'Mercury (CCDC, 2018)'
_computing_publication_material 'SHELXL-2018/3 (Sheldrick, 2015b)'
_computing_structure_refinement 'SHELXL-2018/1 (Sheldrick, 2015b)'
_computing_structure_solution 'SHELXT (Sheldrick, 2015a)'
_diffrn_ambient_temperature 100(2)
_diffrn_measured_fraction_theta_full 0.999
_diffrn_measured_fraction_theta_max 0.999
_diffrn_measurement_device '\k--geometry diffractometer'
_diffrn_measurement_device_type 'Bruker Photon II cmos'
_diffrn_measurement_method '\w and \f scans'
_diffrn_radiation_monochromator 'multilayer mirror'
_diffrn_radiation_type MoK\a
_diffrn_radiation_wavelength 0.71073
_diffrn_reflns_av_R_equivalents 0.0361
_diffrn_reflns_av_unetI/netI 0.0234
_diffrn_reflns_Laue_measured_fraction_full 0.999
_diffrn_reflns_Laue_measured_fraction_max 0.999
_diffrn_reflns_limit_h_max 20
_diffrn_reflns_limit_h_min -20
_diffrn_reflns_limit_k_max 17
_diffrn_reflns_limit_k_min -11
_diffrn_reflns_limit_l_max 28
_diffrn_reflns_limit_l_min -27
_diffrn_reflns_number 33429
_diffrn_reflns_point_group_measured_fraction_full 0.999
_diffrn_reflns_point_group_measured_fraction_max 0.999
_diffrn_reflns_theta_full 25.242
_diffrn_reflns_theta_max 28.694
_diffrn_reflns_theta_min 2.308
_diffrn_source 'microfocus sealed tube'
_diffrn_source_type 'Incoatec I\mS 3.0'
_exptl_absorpt_coefficient_mu 7.570
_exptl_absorpt_correction_T_max 0.713
_exptl_absorpt_correction_T_min 0.297
_exptl_absorpt_correction_type multi-scan
_exptl_absorpt_process_details
; 
 SADABS 2016/2 
;
_exptl_crystal_colour orange
_exptl_crystal_density_diffrn 1.968
_exptl_crystal_description plate
_exptl_crystal_F_000 2304
_exptl_crystal_size_max 0.212
_exptl_crystal_size_mid 0.180
_exptl_crystal_size_min 0.048
_refine_diff_density_max 1.330
_refine_diff_density_min -1.374
_refine_diff_density_rms 0.115
_refine_ls_extinction_method none
_refine_ls_goodness_of_fit_ref 1.005
_refine_ls_hydrogen_treatment constr
_refine_ls_matrix_type full
_refine_ls_number_parameters 241
_refine_ls_number_reflns 5176
_refine_ls_number_restraints 0
_refine_ls_restrained_S_all 1.005
_refine_ls_R_factor_all 0.0221
_refine_ls_R_factor_gt 0.0213
_refine_ls_shift/su_max 0.002
_refine_ls_shift/su_mean 0.000
_refine_ls_structure_factor_coef Fsqd
_refine_ls_weighting_details 'w=1/[\s^2^(Fo^2^)+(0.0330P)^2^+9.4000P] where P=(Fo^2^+2Fc^2^)/3'
_refine_ls_weighting_scheme calc
_refine_ls_wR_factor_gt 0.0596
_refine_ls_wR_factor_ref 0.0601
_reflns_Friedel_coverage 0.000
_reflns_number_gt 4998
_reflns_number_total 5176
_reflns_threshold_expression 'I > 2\s(I)'
_cod_data_source_file d2nj05303a3.cif
_cod_data_source_block 19163a
_cod_depositor_comments 'Adding full bibliography for 7062115--7062116.cif.'
_cod_database_code 7062115
_shelx_space_group_comment
; 
The symmetry employed for this shelxl refinement is uniquely defined 
by the following loop, which should always be used as a source of 
symmetry information in preference to the above space-group names. 
They are only intended as comments. 
;
_shelx_estimated_absorpt_t_min 0.297
_shelx_estimated_absorpt_t_max 0.713

loop_
_space_group_symop_operation_xyz
'x, y, z'
'-x+1/2, -y, z+1/2'
'-x, y+1/2, -z+1/2'
'x+1/2, -y+1/2, -z'
'-x, -y, -z'
'x-1/2, y, -z-1/2'
'x, -y-1/2, z-1/2'
'-x-1/2, y-1/2, z'

loop_
_atom_site_label
_atom_site_type_symbol
_atom_site_fract_x
_atom_site_fract_y
_atom_site_fract_z
_atom_site_U_iso_or_equiv
_atom_site_adp_type
_atom_site_occupancy
_atom_site_site_symmetry_order
_atom_site_calc_flag
_atom_site_refinement_flags_posn
_atom_site_refinement_flags_adp
_atom_site_refinement_flags_occupancy
_atom_site_disorder_assembly
_atom_site_disorder_group
Pt1 Pt 0.55199(2) 0.30797(2) 0.40046(2) 0.01225(4) Uani 1 1 d . . . . .
Fe1 Fe 0.500000 0.000000 0.500000 0.01232(10) Uani 1 2 d S . P . .
Cl1 Cl 0.69267(4) 0.29141(5) 0.45647(3) 0.01884(12) Uani 1 1 d . . . . .
P1 P 0.55818(4) 0.14340(5) 0.36347(3) 0.01358(13) Uani 1 1 d . . . . .
N1 N 0.54659(14) 0.46624(17) 0.42342(11) 0.0147(4) Uani 1 1 d . . . . .
C1 C 0.61433(18) 0.5208(2) 0.44907(13) 0.0185(5) Uani 1 1 d . . . . .
H1 H 0.668513 0.485697 0.459916 0.022 Uiso 1 1 calc R U . . .
C2 C 0.6081(2) 0.6268(2) 0.46039(14) 0.0215(5) Uani 1 1 d . . . . .
H2 H 0.657384 0.664385 0.477862 0.026 Uiso 1 1 calc R U . . .
C3 C 0.5275(2) 0.6764(2) 0.44534(15) 0.0231(6) Uani 1 1 d . . . . .
H3 H 0.520828 0.748655 0.453022 0.028 Uiso 1 1 calc R U . . .
C4 C 0.4580(2) 0.6208(2) 0.41947(14) 0.0202(5) Uani 1 1 d . . . . .
H4 H 0.402498 0.654160 0.409961 0.024 Uiso 1 1 calc R U . . .
C5 C 0.4688(2) 0.5146(2) 0.40704(12) 0.0161(5) Uani 1 1 d . . . . .
C6 C 0.40149(18) 0.4464(2) 0.37815(12) 0.0161(5) Uani 1 1 d . . . . .
C7 C 0.31599(19) 0.4825(2) 0.36086(14) 0.0216(5) Uani 1 1 d . . . . .
H7 H 0.301289 0.553838 0.365885 0.026 Uiso 1 1 calc R U . . .
C8 C 0.25256(19) 0.4137(3) 0.33630(14) 0.0254(6) Uani 1 1 d . . . . .
H8 H 0.194745 0.437839 0.323735 0.030 Uiso 1 1 calc R U . . .
C9 C 0.2746(2) 0.3095(2) 0.33035(15) 0.0248(6) Uani 1 1 d . . . . .
H9 H 0.230932 0.261928 0.314801 0.030 Uiso 1 1 calc R U . . .
C10 C 0.36021(19) 0.2737(2) 0.34692(13) 0.0206(5) Uani 1 1 d . . . . .
H10 H 0.373627 0.201999 0.342338 0.025 Uiso 1 1 calc R U . . .
C11 C 0.42700(18) 0.3409(2) 0.37017(12) 0.0154(5) Uani 1 1 d . . . . .
C12 C 0.67390(18) 0.0891(2) 0.36520(13) 0.0183(5) Uani 1 1 d . . . . .
H12 H 0.696684 0.097176 0.409812 0.022 Uiso 1 1 calc R U . . .
C13 C 0.7358(2) 0.1541(2) 0.32195(15) 0.0251(6) Uani 1 1 d . . . . .
H13A H 0.721928 0.139359 0.277151 0.038 Uiso 1 1 d R U . . .
H13B H 0.798845 0.136234 0.330610 0.038 Uiso 1 1 d R U . . .
H13C H 0.726200 0.228042 0.330538 0.038 Uiso 1 1 d R U . . .
C14 C 0.6818(2) -0.0267(2) 0.34822(14) 0.0230(6) Uani 1 1 d . . . . .
H14A H 0.650122 -0.040041 0.308023 0.035 Uiso 1 1 d R U . . .
H14B H 0.654766 -0.068484 0.382266 0.035 Uiso 1 1 d R U . . .
H14C H 0.745451 -0.045224 0.343535 0.035 Uiso 1 1 d R U . . .
C15 C 0.5326(2) 0.1267(2) 0.27630(13) 0.0202(5) Uani 1 1 d . . . . .
H15 H 0.587589 0.092697 0.258225 0.024 Uiso 1 1 calc R U . . .
C16 C 0.5253(2) 0.2301(2) 0.24072(13) 0.0230(6) Uani 1 1 d . . . . .
H16A H 0.573030 0.276969 0.255227 0.034 Uiso 1 1 d R U . . .
H16B H 0.466384 0.261497 0.249350 0.034 Uiso 1 1 d R U . . .
H16C H 0.531628 0.217938 0.194785 0.034 Uiso 1 1 d R U . . .
C17 C 0.4553(2) 0.0528(3) 0.25977(15) 0.0247(6) Uani 1 1 d . . . . .
H17A H 0.451237 0.045174 0.213344 0.037 Uiso 1 1 d R U . . .
H17B H 0.398581 0.081161 0.276184 0.037 Uiso 1 1 d R U . . .
H17C H 0.466537 -0.015175 0.279192 0.037 Uiso 1 1 d R U . . .
C18 C 0.48467(18) 0.0584(2) 0.40894(12) 0.0141(5) Uani 1 1 d . . . . .
C19 C 0.41609(17) 0.0987(2) 0.45096(12) 0.0153(5) Uani 1 1 d . . . . .
H19 H 0.405998 0.173707 0.461047 0.018 Uiso 1 1 calc R U . . .
C20 C 0.36614(17) 0.0149(2) 0.47588(13) 0.0180(5) Uani 1 1 d . . . . .
H20 H 0.314795 0.020412 0.506569 0.022 Uiso 1 1 calc R U . . .
C21 C 0.40165(19) -0.0794(2) 0.45024(13) 0.0194(5) Uani 1 1 d . . . . .
H21 H 0.379543 -0.151106 0.459652 0.023 Uiso 1 1 calc R U . . .
C22 C 0.4744(2) -0.0529(2) 0.40907(13) 0.0165(5) Uani 1 1 d . . . . .
H22 H 0.512480 -0.103210 0.384674 0.020 Uiso 1 1 calc R U . . .

loop_
_atom_site_aniso_label
_atom_site_aniso_U_11
_atom_site_aniso_U_22
_atom_site_aniso_U_33
_atom_site_aniso_U_23
_atom_site_aniso_U_13
_atom_site_aniso_U_12
Pt1 0.01432(6) 0.00924(6) 0.01321(7) 0.00074(3) 0.00030(3) 0.00127(3)
Fe1 0.0147(2) 0.0104(2) 0.0118(2) 0.00089(17) -0.00164(17) -0.00037(17)
Cl1 0.0154(3) 0.0148(3) 0.0263(3) 0.0012(2) -0.0025(2) 0.0006(2)
P1 0.0190(3) 0.0100(3) 0.0118(3) 0.0003(2) 0.0002(2) 0.0023(2)
N1 0.0173(10) 0.0101(10) 0.0167(11) 0.0011(8) 0.0042(8) 0.0016(7)
C1 0.0181(11) 0.0141(12) 0.0234(13) -0.0001(10) 0.0031(10) -0.0037(9)
C2 0.0266(13) 0.0150(12) 0.0228(13) -0.0006(10) 0.0048(11) -0.0055(10)
C3 0.0370(15) 0.0098(11) 0.0225(14) 0.0032(10) 0.0091(12) 0.0023(11)
C4 0.0283(13) 0.0148(13) 0.0174(13) 0.0032(10) 0.0035(10) 0.0076(10)
C5 0.0228(12) 0.0130(12) 0.0126(11) 0.0022(9) 0.0031(9) 0.0039(10)
C6 0.0183(11) 0.0170(12) 0.0129(11) 0.0014(9) 0.0011(9) 0.0028(9)
C7 0.0213(12) 0.0217(13) 0.0218(13) 0.0016(10) 0.0018(10) 0.0098(10)
C8 0.0170(12) 0.0362(16) 0.0229(14) 0.0026(12) -0.0016(10) 0.0085(11)
C9 0.0210(14) 0.0299(16) 0.0235(15) 0.0004(11) -0.0047(11) -0.0026(11)
C10 0.0236(13) 0.0182(12) 0.0199(13) 0.0011(10) -0.0050(10) 0.0004(11)
C11 0.0175(11) 0.0153(12) 0.0135(11) 0.0025(9) -0.0001(9) 0.0005(10)
C12 0.0193(12) 0.0165(12) 0.0190(12) -0.0001(9) 0.0038(10) 0.0045(9)
C13 0.0218(13) 0.0284(15) 0.0250(14) 0.0057(12) 0.0099(11) 0.0039(11)
C14 0.0273(14) 0.0189(13) 0.0229(14) -0.0015(10) 0.0013(11) 0.0098(11)
C15 0.0277(13) 0.0208(13) 0.0123(12) 0.0009(10) 0.0002(10) 0.0013(11)
C16 0.0339(15) 0.0205(14) 0.0144(12) 0.0040(10) 0.0021(11) 0.0047(12)
C17 0.0300(15) 0.0267(15) 0.0175(13) 0.0007(11) -0.0034(11) -0.0035(11)
C18 0.0212(12) 0.0100(11) 0.0112(10) -0.0006(8) -0.0009(9) 0.0005(9)
C19 0.0153(11) 0.0162(12) 0.0146(11) 0.0007(9) -0.0009(9) 0.0027(9)
C20 0.0150(11) 0.0216(13) 0.0175(12) 0.0032(10) -0.0034(9) 0.0001(9)
C21 0.0226(12) 0.0168(12) 0.0190(12) 0.0037(10) -0.0069(10) -0.0050(10)
C22 0.0230(12) 0.0123(12) 0.0143(11) 0.0008(9) -0.0044(10) -0.0008(10)

loop_
_atom_type_symbol
_atom_type_description
_atom_type_scat_dispersion_real
_atom_type_scat_dispersion_imag
_atom_type_scat_source
C C 0.0033 0.0016 'International Tables Vol C Tables 4.2.6.8 and 6.1.1.4'
H H 0.0000 0.0000 'International Tables Vol C Tables 4.2.6.8 and 6.1.1.4'
N N 0.0061 0.0033 'International Tables Vol C Tables 4.2.6.8 and 6.1.1.4'
P P 0.1023 0.0942 'International Tables Vol C Tables 4.2.6.8 and 6.1.1.4'
Cl Cl 0.1484 0.1585 'International Tables Vol C Tables 4.2.6.8 and 6.1.1.4'
Fe Fe 0.3463 0.8444 'International Tables Vol C Tables 4.2.6.8 and 6.1.1.4'
Pt Pt -1.7033 8.3905 'International Tables Vol C Tables 4.2.6.8 and 6.1.1.4'

loop_
_geom_angle_atom_site_label_1
_geom_angle_atom_site_label_2
_geom_angle_atom_site_label_3
_geom_angle
_geom_angle_site_symmetry_1
_geom_angle_site_symmetry_3
_geom_angle_publ_flag
C11 Pt1 N1 80.30(10) . . ?
C11 Pt1 P1 97.33(8) . . ?
N1 Pt1 P1 173.19(7) . . ?
C11 Pt1 Cl1 167.45(8) . . ?
N1 Pt1 Cl1 90.42(6) . . ?
P1 Pt1 Cl1 92.81(2) . . ?
C19 Fe1 C19 180.0 5_656 . ?
C19 Fe1 C20 40.09(10) 5_656 5_656 ?
C19 Fe1 C20 139.91(10) . 5_656 ?
C19 Fe1 C20 139.91(10) 5_656 . ?
C19 Fe1 C20 40.09(10) . . ?
C20 Fe1 C20 180.0 5_656 . ?
C19 Fe1 C22 111.71(11) 5_656 . ?
C19 Fe1 C22 68.29(11) . . ?
C20 Fe1 C22 111.98(11) 5_656 . ?
C20 Fe1 C22 68.02(11) . . ?
C19 Fe1 C22 68.29(10) 5_656 5_656 ?
C19 Fe1 C22 111.71(11) . 5_656 ?
C20 Fe1 C22 68.01(11) 5_656 5_656 ?
C20 Fe1 C22 111.98(11) . 5_656 ?
C22 Fe1 C22 180.00(5) . 5_656 ?
C19 Fe1 C18 41.00(10) 5_656 5_656 ?
C19 Fe1 C18 139.00(10) . 5_656 ?
C20 Fe1 C18 68.45(11) 5_656 5_656 ?
C20 Fe1 C18 111.55(11) . 5_656 ?
C22 Fe1 C18 139.07(10) . 5_656 ?
C22 Fe1 C18 40.93(10) 5_656 5_656 ?
C19 Fe1 C18 139.00(10) 5_656 . ?
C19 Fe1 C18 41.00(10) . . ?
C20 Fe1 C18 111.55(11) 5_656 . ?
C20 Fe1 C18 68.45(11) . . ?
C22 Fe1 C18 40.93(10) . . ?
C22 Fe1 C18 139.07(10) 5_656 . ?
C18 Fe1 C18 180.00(15) 5_656 . ?
C19 Fe1 C21 112.01(10) 5_656 . ?
C19 Fe1 C21 67.99(10) . . ?
C20 Fe1 C21 139.48(11) 5_656 . ?
C20 Fe1 C21 40.52(11) . . ?
C22 Fe1 C21 40.39(11) . . ?
C22 Fe1 C21 139.61(11) 5_656 . ?
C18 Fe1 C21 111.38(10) 5_656 . ?
C18 Fe1 C21 68.62(10) . . ?
C19 Fe1 C21 67.99(10) 5_656 5_656 ?
C19 Fe1 C21 112.01(10) . 5_656 ?
C20 Fe1 C21 40.52(11) 5_656 5_656 ?
C20 Fe1 C21 139.48(11) . 5_656 ?
C22 Fe1 C21 139.61(11) . 5_656 ?
C22 Fe1 C21 40.39(11) 5_656 5_656 ?
C18 Fe1 C21 68.62(10) 5_656 5_656 ?
C18 Fe1 C21 111.39(10) . 5_656 ?
C21 Fe1 C21 180.0 . 5_656 ?
C18 P1 C12 108.59(12) . . ?
C18 P1 C15 108.67(12) . . ?
C12 P1 C15 99.35(13) . . ?
C18 P1 Pt1 111.17(9) . . ?
C12 P1 Pt1 112.63(9) . . ?
C15 P1 Pt1 115.69(9) . . ?
C1 N1 C5 120.0(2) . . ?
C1 N1 Pt1 124.99(18) . . ?
C5 N1 Pt1 114.90(18) . . ?
N1 C1 C2 122.3(3) . . ?
N1 C1 H1 118.8 . . ?
C2 C1 H1 118.8 . . ?
C1 C2 C3 118.0(3) . . ?
C1 C2 H2 121.0 . . ?
C3 C2 H2 121.0 . . ?
C4 C3 C2 119.9(3) . . ?
C4 C3 H3 120.0 . . ?
C2 C3 H3 120.0 . . ?
C3 C4 C5 119.9(3) . . ?
C3 C4 H4 120.1 . . ?
C5 C4 H4 120.1 . . ?
N1 C5 C4 119.9(3) . . ?
N1 C5 C6 114.2(2) . . ?
C4 C5 C6 125.8(3) . . ?
C7 C6 C11 122.0(3) . . ?
C7 C6 C5 121.8(2) . . ?
C11 C6 C5 116.2(2) . . ?
C8 C7 C6 119.8(3) . . ?
C8 C7 H7 120.1 . . ?
C6 C7 H7 120.1 . . ?
C9 C8 C7 119.3(3) . . ?
C9 C8 H8 120.3 . . ?
C7 C8 H8 120.3 . . ?
C8 C9 C10 120.8(3) . . ?
C8 C9 H9 119.6 . . ?
C10 C9 H9 119.6 . . ?
C9 C10 C11 121.7(3) . . ?
C9 C10 H10 119.1 . . ?
C11 C10 H10 119.1 . . ?
C10 C11 C6 116.3(2) . . ?
C10 C11 Pt1 129.2(2) . . ?
C6 C11 Pt1 114.32(19) . . ?
C14 C12 C13 110.2(2) . . ?
C14 C12 P1 115.57(19) . . ?
C13 C12 P1 109.67(19) . . ?
C14 C12 H12 107.0 . . ?
C13 C12 H12 107.0 . . ?
P1 C12 H12 107.0 . . ?
C12 C13 H13A 109.5 . . ?
C12 C13 H13B 109.5 . . ?
H13A C13 H13B 109.5 . . ?
C12 C13 H13C 109.5 . . ?
H13A C13 H13C 109.5 . . ?
H13B C13 H13C 109.5 . . ?
C12 C14 H14A 109.5 . . ?
C12 C14 H14B 109.5 . . ?
H14A C14 H14B 109.5 . . ?
C12 C14 H14C 109.5 . . ?
H14A C14 H14C 109.5 . . ?
H14B C14 H14C 109.5 . . ?
C16 C15 C17 112.1(3) . . ?
C16 C15 P1 112.9(2) . . ?
C17 C15 P1 116.3(2) . . ?
C16 C15 H15 104.7 . . ?
C17 C15 H15 104.7 . . ?
P1 C15 H15 104.7 . . ?
C15 C16 H16A 109.5 . . ?
C15 C16 H16B 109.5 . . ?
H16A C16 H16B 109.5 . . ?
C15 C16 H16C 109.5 . . ?
H16A C16 H16C 109.5 . . ?
H16B C16 H16C 109.5 . . ?
C15 C17 H17A 109.5 . . ?
C15 C17 H17B 109.5 . . ?
H17A C17 H17B 109.5 . . ?
C15 C17 H17C 109.5 . . ?
H17A C17 H17C 109.5 . . ?
H17B C17 H17C 109.5 . . ?
C22 C18 C19 106.4(2) . . ?
C22 C18 P1 131.6(2) . . ?
C19 C18 P1 121.83(19) . . ?
C22 C18 Fe1 69.36(14) . . ?
C19 C18 Fe1 69.17(14) . . ?
P1 C18 Fe1 129.70(14) . . ?
C20 C19 C18 108.7(2) . . ?
C20 C19 Fe1 70.10(15) . . ?
C18 C19 Fe1 69.83(14) . . ?
C20 C19 H19 125.6 . . ?
C18 C19 H19 125.6 . . ?
Fe1 C19 H19 125.6 . . ?
C19 C20 C21 108.5(2) . . ?
C19 C20 Fe1 69.81(15) . . ?
C21 C20 Fe1 69.96(15) . . ?
C19 C20 H20 125.7 . . ?
C21 C20 H20 125.7 . . ?
Fe1 C20 H20 125.7 . . ?
C22 C21 C20 107.7(2) . . ?
C22 C21 Fe1 69.60(15) . . ?
C20 C21 Fe1 69.51(15) . . ?
C22 C21 H21 126.1 . . ?
C20 C21 H21 126.1 . . ?
Fe1 C21 H21 126.1 . . ?
C21 C22 C18 108.6(2) . . ?
C21 C22 Fe1 70.01(15) . . ?
C18 C22 Fe1 69.71(14) . . ?
C21 C22 H22 125.7 . . ?
C18 C22 H22 125.7 . . ?
Fe1 C22 H22 125.7 . . ?

loop_
_geom_bond_atom_site_label_1
_geom_bond_atom_site_label_2
_geom_bond_distance
_geom_bond_site_symmetry_2
_geom_bond_publ_flag
Pt1 C11 2.007(3) . ?
Pt1 N1 2.096(2) . ?
Pt1 P1 2.2589(7) . ?
Pt1 Cl1 2.4051(6) . ?
Fe1 C19 2.055(2) 5_656 ?
Fe1 C19 2.055(2) . ?
Fe1 C20 2.059(3) 5_656 ?
Fe1 C20 2.059(3) . ?
Fe1 C22 2.060(3) . ?
Fe1 C22 2.060(3) 5_656 ?
Fe1 C18 2.064(3) 5_656 ?
Fe1 C18 2.064(3) . ?
Fe1 C21 2.065(3) . ?
Fe1 C21 2.065(3) 5_656 ?
P1 C18 1.816(3) . ?
P1 C12 1.855(3) . ?
P1 C15 1.878(3) . ?
N1 C1 1.339(3) . ?
N1 C5 1.356(3) . ?
C1 C2 1.390(4) . ?
C1 H1 0.9500 . ?
C2 C3 1.392(4) . ?
C2 H2 0.9500 . ?
C3 C4 1.368(5) . ?
C3 H3 0.9500 . ?
C4 C5 1.402(4) . ?
C4 H4 0.9500 . ?
C5 C6 1.462(4) . ?
C6 C7 1.400(4) . ?
C6 C11 1.419(4) . ?
C7 C8 1.392(4) . ?
C7 H7 0.9500 . ?
C8 C9 1.387(4) . ?
C8 H8 0.9500 . ?
C9 C10 1.395(4) . ?
C9 H9 0.9500 . ?
C10 C11 1.404(4) . ?
C10 H10 0.9500 . ?
C12 C14 1.537(4) . ?
C12 C13 1.539(4) . ?
C12 H12 1.0000 . ?
C13 H13A 0.9800 . ?
C13 H13B 0.9800 . ?
C13 H13C 0.9800 . ?
C14 H14A 0.9800 . ?
C14 H14B 0.9800 . ?
C14 H14C 0.9800 . ?
C15 C16 1.531(4) . ?
C15 C17 1.531(4) . ?
C15 H15 1.0000 . ?
C16 H16A 0.9800 . ?
C16 H16B 0.9800 . ?
C16 H16C 0.9800 . ?
C17 H17A 0.9800 . ?
C17 H17B 0.9800 . ?
C17 H17C 0.9800 . ?
C18 C22 1.442(4) . ?
C18 C19 1.443(4) . ?
C19 C20 1.410(4) . ?
C19 H19 1.0000 . ?
C20 C21 1.428(4) . ?
C20 H20 1.0000 . ?
C21 C22 1.424(4) . ?
C21 H21 1.0000 . ?
C22 H22 1.0000 . ?

loop_
_geom_hbond_atom_site_label_D
_geom_hbond_atom_site_label_H
_geom_hbond_atom_site_label_A
_geom_hbond_distance_DH
_geom_hbond_distance_HA
_geom_hbond_distance_DA
_geom_hbond_angle_DHA
_geom_hbond_site_symmetry_A
_geom_hbond_publ_flag
C1 H1 Cl1 0.95 2.53 3.178(3) 125.7 . yes
C2 H2 Cl1 0.95 2.80 3.639(3) 148.0 8_765 yes
C12 H12 Cl1 1.00 2.69 3.245(3) 115.5 . yes
C13 H13C Cl1 0.98 2.81 3.390(3) 118.8 . yes

loop_
_geom_torsion_atom_site_label_1
_geom_torsion_atom_site_label_2
_geom_torsion_atom_site_label_3
_geom_torsion_atom_site_label_4
_geom_torsion
_geom_torsion_site_symmetry_1
_geom_torsion_site_symmetry_2
_geom_torsion_site_symmetry_3
_geom_torsion_site_symmetry_4
_geom_torsion_publ_flag
C5 N1 C1 C2 0.5(4) . . . . ?
Pt1 N1 C1 C2 176.8(2) . . . . ?
N1 C1 C2 C3 1.3(4) . . . . ?
C1 C2 C3 C4 -0.8(4) . . . . ?
C2 C3 C4 C5 -1.3(4) . . . . ?
C1 N1 C5 C4 -2.7(4) . . . . ?
Pt1 N1 C5 C4 -179.3(2) . . . . ?
C1 N1 C5 C6 178.6(2) . . . . ?
Pt1 N1 C5 C6 1.9(3) . . . . ?
C3 C4 C5 N1 3.1(4) . . . . ?
C3 C4 C5 C6 -178.3(3) . . . . ?
N1 C5 C6 C7 177.3(2) . . . . ?
C4 C5 C6 C7 -1.4(4) . . . . ?
N1 C5 C6 C11 -1.2(3) . . . . ?
C4 C5 C6 C11 -179.8(3) . . . . ?
C11 C6 C7 C8 1.4(4) . . . . ?
C5 C6 C7 C8 -176.9(3) . . . . ?
C6 C7 C8 C9 1.1(4) . . . . ?
C7 C8 C9 C10 -1.9(5) . . . . ?
C8 C9 C10 C11 0.1(5) . . . . ?
C9 C10 C11 C6 2.3(4) . . . . ?
C9 C10 C11 Pt1 177.1(2) . . . . ?
C7 C6 C11 C10 -3.1(4) . . . . ?
C5 C6 C11 C10 175.4(2) . . . . ?
C7 C6 C11 Pt1 -178.6(2) . . . . ?
C5 C6 C11 Pt1 -0.2(3) . . . . ?
C18 P1 C12 C14 49.5(2) . . . . ?
C15 P1 C12 C14 -63.9(2) . . . . ?
Pt1 P1 C12 C14 173.09(17) . . . . ?
C18 P1 C12 C13 174.8(2) . . . . ?
C15 P1 C12 C13 61.4(2) . . . . ?
Pt1 P1 C12 C13 -61.6(2) . . . . ?
C18 P1 C15 C16 134.6(2) . . . . ?
C12 P1 C15 C16 -112.0(2) . . . . ?
Pt1 P1 C15 C16 8.8(2) . . . . ?
C18 P1 C15 C17 3.0(3) . . . . ?
C12 P1 C15 C17 116.4(2) . . . . ?
Pt1 P1 C15 C17 -122.8(2) . . . . ?
C12 P1 C18 C22 -46.4(3) . . . . ?
C15 P1 C18 C22 60.8(3) . . . . ?
Pt1 P1 C18 C22 -170.8(2) . . . . ?
C12 P1 C18 C19 139.1(2) . . . . ?
C15 P1 C18 C19 -113.7(2) . . . . ?
Pt1 P1 C18 C19 14.7(2) . . . . ?
C12 P1 C18 Fe1 50.8(2) . . . . ?
C15 P1 C18 Fe1 157.90(16) . . . . ?
Pt1 P1 C18 Fe1 -73.67(18) . . . . ?
C22 C18 C19 C20 0.2(3) . . . . ?
P1 C18 C19 C20 175.88(19) . . . . ?
Fe1 C18 C19 C20 -59.49(18) . . . . ?
C22 C18 C19 Fe1 59.67(17) . . . . ?
P1 C18 C19 Fe1 -124.63(19) . . . . ?
C18 C19 C20 C21 -0.1(3) . . . . ?
Fe1 C19 C20 C21 -59.47(18) . . . . ?
C18 C19 C20 Fe1 59.32(18) . . . . ?
C19 C20 C21 C22 0.1(3) . . . . ?
Fe1 C20 C21 C22 -59.32(18) . . . . ?
C19 C20 C21 Fe1 59.37(18) . . . . ?
C20 C21 C22 C18 0.1(3) . . . . ?
Fe1 C21 C22 C18 -59.21(18) . . . . ?
C20 C21 C22 Fe1 59.27(18) . . . . ?
C19 C18 C22 C21 -0.1(3) . . . . ?
P1 C18 C22 C21 -175.3(2) . . . . ?
Fe1 C18 C22 C21 59.40(18) . . . . ?
C19 C18 C22 Fe1 -59.54(17) . . . . ?
P1 C18 C22 Fe1 125.3(2) . . . . ?
